data_4026456
loop_
_publ_author_name
'Akhilesh Kumar Verma'
'Satya Prakash Shukla'
'Jaspal Singh'
'Vineeta Rustagi'

_publ_section_title
;
 Synthesis of 5-Iodopyrrolo[1,2-a]quinolines and Indolo[1,2-a]quinolines
 via Iodine-Mediated Electrophilic and Regioselective 6-endo-dig Ring
 Closure
;
_journal_name_full 'Journal of Organic Chemistry'
_journal_page_first 5670
_journal_page_last 5684
_journal_paper_doi 10.1021/jo200638k
_journal_volume 76
_journal_year 2011
_chemical_formula_moiety 'C19 H14 I N'
_chemical_formula_sum 'C19 H14 I N'
_chemical_formula_weight 383.21
_chemical_melting_point 399
_chemical_name_common quinoline
_chemical_name_systematic
; 
 Pyrroloquinoline 
;
_space_group_IT_number 2
_symmetry_cell_setting triclinic
_symmetry_space_group_name_Hall '-P 1'
_symmetry_space_group_name_H-M 'P -1'
_atom_sites_solution_hydrogens geom
_atom_sites_solution_primary direct
_atom_sites_solution_secondary difmap
_audit_creation_method SHELXL-97
_cell_angle_alpha 110.441(8)
_cell_angle_beta 114.906(8)
_cell_angle_gamma 93.239(7)
_cell_formula_units_Z 2
_cell_length_a 9.4359(8)
_cell_length_b 9.7924(8)
_cell_length_c 9.9841(8)
_cell_measurement_reflns_used 4863
_cell_measurement_temperature 150(2)
_cell_measurement_theta_max 29.0535
_cell_measurement_theta_min 3.6804
_cell_volume 761.22(14)
_computing_structure_refinement 'SHELXL-97 (Sheldrick, 1997)'
_computing_structure_solution 'SHELXS-97 (Sheldrick, 1990)'
_diffrn_ambient_temperature 150(2)
_diffrn_detector_area_resol_mean 15.9853
_diffrn_measured_fraction_theta_full 0.996
_diffrn_measured_fraction_theta_max 0.996
_diffrn_measurement_device_type 'Xcalibur, Sapphire3'
_diffrn_measurement_method '\w scans'
_diffrn_radiation_monochromator graphite
_diffrn_radiation_source 'fine-focus sealed tube'
_diffrn_radiation_type MoK\a
_diffrn_radiation_wavelength 0.71073
_diffrn_reflns_av_R_equivalents 0.0269
_diffrn_reflns_av_sigmaI/netI 0.0291
_diffrn_reflns_limit_h_max 11
_diffrn_reflns_limit_h_min -9
_diffrn_reflns_limit_k_max 7
_diffrn_reflns_limit_k_min -12
_diffrn_reflns_limit_l_max 12
_diffrn_reflns_limit_l_min -12
_diffrn_reflns_number 5055
_diffrn_reflns_theta_full 26.25
_diffrn_reflns_theta_max 26.25
_diffrn_reflns_theta_min 3.69
_diffrn_standards_decay_% 0
_exptl_absorpt_coefficient_mu 2.096
_exptl_absorpt_correction_T_max 0.7041
_exptl_absorpt_correction_T_min 0.5360
_exptl_absorpt_correction_type multi-scan
_exptl_absorpt_process_details
;
CrysAlisPro, Oxford Diffraction Ltd.,
Version 1.171.33.66 (release 28-04-2010 CrysAlis171 .NET)
(compiled Apr 28 2010,14:27:37)
empirical absorption correction using spherical harmonics,
 implemented in SCALE3 ABSPACK scaling algorithm.
;
_exptl_crystal_colour BROWN
_exptl_crystal_density_diffrn 1.672
_exptl_crystal_description BLOCK
_exptl_crystal_F_000 376
_exptl_crystal_size_max 0.34
_exptl_crystal_size_mid 0.22
_exptl_crystal_size_min 0.18
_refine_diff_density_max 1.172
_refine_diff_density_min -1.796
_refine_diff_density_rms 0.125
_refine_ls_extinction_method none
_refine_ls_goodness_of_fit_ref 1.062
_refine_ls_hydrogen_treatment constr
_refine_ls_matrix_type full
_refine_ls_number_parameters 190
_refine_ls_number_reflns 3058
_refine_ls_number_restraints 0
_refine_ls_restrained_S_all 1.062
_refine_ls_R_factor_all 0.0380
_refine_ls_R_factor_gt 0.0353
_refine_ls_shift/su_max 0.001
_refine_ls_shift/su_mean 0.000
_refine_ls_structure_factor_coef Fsqd
_refine_ls_weighting_details 'calc w=1/[\s^2^(Fo^2^)+(0.0550P)^2^+1.6101P] where P=(Fo^2^+2Fc^2^)/3'
_refine_ls_weighting_scheme calc
_refine_ls_wR_factor_gt 0.0913
_refine_ls_wR_factor_ref 0.0928
_reflns_number_gt 2880
_reflns_number_total 3058
_reflns_threshold_expression >2sigma(I)
_cod_data_source_file jo200638k_si_001.cif
_cod_data_source_block shelxl
_cod_original_cell_volume 761.22(11)
_cod_database_code 4026456

loop_
_symmetry_equiv_pos_as_xyz
'x, y, z'
'-x, -y, -z'

loop_
_atom_site_label
_atom_site_type_symbol
_atom_site_fract_x
_atom_site_fract_y
_atom_site_fract_z
_atom_site_U_iso_or_equiv
_atom_site_adp_type
_atom_site_occupancy
_atom_site_symmetry_multiplicity
_atom_site_calc_flag
_atom_site_refinement_flags
C1 C 0.8948(5) 0.3775(5) 0.3120(5) 0.0297(9) Uani 1 1 d .
H1 H 0.8154 0.4311 0.3187 0.036 Uiso 1 1 calc R
C2 C 0.9109(5) 0.2486(5) 0.3357(5) 0.0343(10) Uani 1 1 d .
H2 H 0.8438 0.1976 0.3611 0.041 Uiso 1 1 calc R
C3 C 1.0412(5) 0.2043(5) 0.3169(5) 0.0283(9) Uani 1 1 d .
H3 H 1.0796 0.1192 0.3279 0.034 Uiso 1 1 calc R
C4 C 1.1051(5) 0.3092(4) 0.2785(4) 0.0220(8) Uani 1 1 d .
C5 C 1.2347(4) 0.3210(4) 0.2409(4) 0.0197(7) Uani 1 1 d .
C6 C 1.2627(4) 0.4353(4) 0.2016(4) 0.0198(7) Uani 1 1 d .
C7 C 1.1677(4) 0.5480(4) 0.2003(4) 0.0190(7) Uani 1 1 d .
C8 C 1.0445(4) 0.5373(4) 0.2431(4) 0.0212(7) Uani 1 1 d .
C9 C 0.9544(5) 0.6465(5) 0.2507(5) 0.0284(9) Uani 1 1 d .
H9 H 0.8732 0.6399 0.2822 0.034 Uiso 1 1 calc R
C10 C 0.9845(5) 0.7629(5) 0.2122(5) 0.0297(9) Uani 1 1 d .
H10 H 0.9235 0.8368 0.2173 0.036 Uiso 1 1 calc R
C11 C 1.1029(5) 0.7739(5) 0.1658(5) 0.0289(9) Uani 1 1 d .
H11 H 1.1215 0.8539 0.1378 0.035 Uiso 1 1 calc R
C12 C 1.1933(5) 0.6679(4) 0.1608(5) 0.0230(8) Uani 1 1 d .
H12 H 1.2747 0.6765 0.1299 0.028 Uiso 1 1 calc R
C13 C 1.3329(5) 0.2071(4) 0.2502(5) 0.0207(7) Uani 1 1 d .
C14 C 1.4542(6) 0.2259(5) 0.3993(5) 0.0361(11) Uani 1 1 d .
H14 H 1.4709 0.3079 0.4947 0.043 Uiso 1 1 calc R
C15 C 1.5518(6) 0.1247(5) 0.4095(6) 0.0389(11) Uani 1 1 d .
H15 H 1.6361 0.1397 0.5124 0.047 Uiso 1 1 calc R
C16 C 1.5287(5) 0.0034(4) 0.2739(5) 0.0263(8) Uani 1 1 d .
C17 C 1.4054(6) -0.0156(4) 0.1268(5) 0.0294(9) Uani 1 1 d .
H17 H 1.3865 -0.0994 0.0318 0.035 Uiso 1 1 calc R
C18 C 1.3080(6) 0.0849(5) 0.1140(5) 0.0300(9) Uani 1 1 d .
H18 H 1.2237 0.0694 0.0110 0.036 Uiso 1 1 calc R
C19 C 1.6378(6) -0.1038(5) 0.2899(7) 0.0396(11) Uani 1 1 d .
H19A H 1.7174 -0.0706 0.4040 0.059 Uiso 1 1 calc R
H19B H 1.6933 -0.1055 0.2257 0.059 Uiso 1 1 calc R
H19C H 1.5735 -0.2048 0.2503 0.059 Uiso 1 1 calc R
N1 N 1.0135(4) 0.4160(4) 0.2768(4) 0.0219(7) Uani 1 1 d .
I1 I 1.45148(3) 0.45393(3) 0.14610(3) 0.02515(11) Uani 1 1 d .

loop_
_atom_site_aniso_label
_atom_site_aniso_U_11
_atom_site_aniso_U_22
_atom_site_aniso_U_33
_atom_site_aniso_U_23
_atom_site_aniso_U_13
_atom_site_aniso_U_12
C1 0.0234(19) 0.041(2) 0.028(2) 0.0111(19) 0.0178(17) 0.0024(17)
C2 0.034(2) 0.038(2) 0.031(2) 0.0102(19) 0.0212(19) -0.0040(19)
C3 0.033(2) 0.025(2) 0.026(2) 0.0081(17) 0.0152(17) 0.0014(16)
C4 0.0244(18) 0.0255(19) 0.0166(17) 0.0060(15) 0.0124(15) 0.0039(15)
C5 0.0210(17) 0.0215(18) 0.0159(16) 0.0033(14) 0.0118(14) 0.0036(14)
C6 0.0215(17) 0.0250(19) 0.0119(16) 0.0035(14) 0.0105(14) 0.0041(14)
C7 0.0189(17) 0.0229(18) 0.0129(16) 0.0036(14) 0.0089(13) 0.0029(14)
C8 0.0214(18) 0.029(2) 0.0114(16) 0.0062(15) 0.0076(14) 0.0058(15)
C9 0.0245(19) 0.039(2) 0.0230(19) 0.0100(18) 0.0142(16) 0.0143(17)
C10 0.030(2) 0.033(2) 0.025(2) 0.0101(18) 0.0132(17) 0.0167(18)
C11 0.034(2) 0.028(2) 0.025(2) 0.0126(17) 0.0128(17) 0.0088(17)
C12 0.0258(19) 0.027(2) 0.0202(18) 0.0098(16) 0.0139(16) 0.0062(16)
C13 0.0250(18) 0.0204(18) 0.0219(18) 0.0084(15) 0.0155(15) 0.0064(14)
C14 0.042(3) 0.034(2) 0.019(2) -0.0009(18) 0.0114(19) 0.018(2)
C15 0.039(3) 0.037(3) 0.025(2) 0.0052(19) 0.0071(19) 0.020(2)
C16 0.029(2) 0.0201(18) 0.036(2) 0.0094(17) 0.0231(18) 0.0070(16)
C17 0.049(3) 0.0185(18) 0.025(2) 0.0031(16) 0.0256(19) 0.0089(17)
C18 0.041(2) 0.028(2) 0.0172(18) 0.0057(16) 0.0131(17) 0.0096(18)
C19 0.041(3) 0.030(2) 0.053(3) 0.013(2) 0.029(2) 0.018(2)
N1 0.0213(15) 0.0296(17) 0.0167(15) 0.0074(13) 0.0124(13) 0.0039(13)
I1 0.02633(16) 0.02730(16) 0.02953(16) 0.00907(11) 0.02193(12) 0.00666(10)

loop_
_atom_type_symbol
_atom_type_description
_atom_type_scat_dispersion_real
_atom_type_scat_dispersion_imag
_atom_type_scat_source
C C 0.0033 0.0016 'International Tables Vol C Tables 4.2.6.8 and 6.1.1.4'
H H 0.0000 0.0000 'International Tables Vol C Tables 4.2.6.8 and 6.1.1.4'
N N 0.0061 0.0033 'International Tables Vol C Tables 4.2.6.8 and 6.1.1.4'
I I -0.4742 1.8119 'International Tables Vol C Tables 4.2.6.8 and 6.1.1.4'

loop_
_geom_angle_atom_site_label_1
_geom_angle_atom_site_label_2
_geom_angle_atom_site_label_3
_geom_angle
C2 C1 N1 108.2(4)
C2 C1 H1 125.9
N1 C1 H1 125.9
C1 C2 C3 109.1(4)
C1 C2 H2 125.4
C3 C2 H2 125.4
C2 C3 C4 106.9(4)
C2 C3 H3 126.5
C4 C3 H3 126.5
N1 C4 C3 107.4(3)
N1 C4 C5 119.7(3)
C3 C4 C5 132.9(4)
C6 C5 C4 118.5(3)
C6 C5 C13 123.9(3)
C4 C5 C13 117.6(3)
C5 C6 C7 122.2(3)
C5 C6 I1 119.0(3)
C7 C6 I1 118.8(3)
C12 C7 C8 117.9(3)
C12 C7 C6 123.8(3)
C8 C7 C6 118.3(3)
N1 C8 C9 120.8(4)
N1 C8 C7 118.6(3)
C9 C8 C7 120.6(4)
C10 C9 C8 119.6(4)
C10 C9 H9 120.2
C8 C9 H9 120.2
C9 C10 C11 120.8(4)
C9 C10 H10 119.6
C11 C10 H10 119.6
C12 C11 C10 119.7(4)
C12 C11 H11 120.2
C10 C11 H11 120.2
C11 C12 C7 121.4(4)
C11 C12 H12 119.3
C7 C12 H12 119.3
C18 C13 C14 118.9(4)
C18 C13 C5 121.9(4)
C14 C13 C5 119.1(3)
C13 C14 C15 120.0(4)
C13 C14 H14 120.0
C15 C14 H14 120.0
C16 C15 C14 121.4(4)
C16 C15 H15 119.3
C14 C15 H15 119.3
C17 C16 C15 118.0(4)
C17 C16 C19 122.2(4)
C15 C16 C19 119.8(4)
C16 C17 C18 121.5(4)
C16 C17 H17 119.3
C18 C17 H17 119.3
C13 C18 C17 120.3(4)
C13 C18 H18 119.9
C17 C18 H18 119.9
C16 C19 H19A 109.5
C16 C19 H19B 109.5
H19A C19 H19B 109.5
C16 C19 H19C 109.5
H19A C19 H19C 109.5
H19B C19 H19C 109.5
C1 N1 C8 129.0(4)
C1 N1 C4 108.4(3)
C8 N1 C4 122.6(3)

loop_
_geom_bond_atom_site_label_1
_geom_bond_atom_site_label_2
_geom_bond_distance
C1 C2 1.368(7)
C1 N1 1.378(5)
C1 H1 0.9500
C2 C3 1.391(6)
C2 H2 0.9500
C3 C4 1.402(6)
C3 H3 0.9500
C4 N1 1.394(5)
C4 C5 1.431(5)
C5 C6 1.356(5)
C5 C13 1.493(5)
C6 C7 1.461(5)
C6 I1 2.093(4)
C7 C12 1.402(5)
C7 C8 1.408(5)
C8 N1 1.389(5)
C8 C9 1.405(5)
C9 C10 1.375(6)
C9 H9 0.9500
C10 C11 1.389(6)
C10 H10 0.9500
C11 C12 1.381(6)
C11 H11 0.9500
C12 H12 0.9500
C13 C18 1.378(6)
C13 C14 1.381(6)
C14 C15 1.391(6)
C14 H14 0.9500
C15 C16 1.376(6)
C15 H15 0.9500
C16 C17 1.375(6)
C16 C19 1.513(6)
C17 C18 1.385(6)
C17 H17 0.9500
C18 H18 0.9500
C19 H19A 0.9800
C19 H19B 0.9800
C19 H19C 0.9800

loop_
_geom_torsion_atom_site_label_1
_geom_torsion_atom_site_label_2
_geom_torsion_atom_site_label_3
_geom_torsion_atom_site_label_4
_geom_torsion
N1 C1 C2 C3 0.4(5)
C1 C2 C3 C4 -0.7(5)
C2 C3 C4 N1 0.7(4)
C2 C3 C4 C5 -177.8(4)
N1 C4 C5 C6 -1.2(5)
C3 C4 C5 C6 177.2(4)
N1 C4 C5 C13 177.8(3)
C3 C4 C5 C13 -3.8(6)
C4 C5 C6 C7 1.5(5)
C13 C5 C6 C7 -177.5(3)
C4 C5 C6 I1 -179.9(3)
C13 C5 C6 I1 1.1(5)
C5 C6 C7 C12 179.8(4)
I1 C6 C7 C12 1.2(5)
C5 C6 C7 C8 0.7(5)
I1 C6 C7 C8 -177.9(3)
C12 C7 C8 N1 177.7(3)
C6 C7 C8 N1 -3.2(5)
C12 C7 C8 C9 -2.0(5)
C6 C7 C8 C9 177.2(3)
N1 C8 C9 C10 -178.1(4)
C7 C8 C9 C10 1.5(6)
C8 C9 C10 C11 0.0(6)
C9 C10 C11 C12 -1.0(6)
C10 C11 C12 C7 0.5(6)
C8 C7 C12 C11 1.0(6)
C6 C7 C12 C11 -178.1(4)
C6 C5 C13 C18 -81.5(5)
C4 C5 C13 C18 99.6(5)
C6 C5 C13 C14 97.4(5)
C4 C5 C13 C14 -81.6(5)
C18 C13 C14 C15 1.8(7)
C5 C13 C14 C15 -177.1(4)
C13 C14 C15 C16 -1.1(8)
C14 C15 C16 C17 -0.2(8)
C14 C15 C16 C19 179.7(5)
C15 C16 C17 C18 0.9(7)
C19 C16 C17 C18 -179.1(4)
C14 C13 C18 C17 -1.2(7)
C5 C13 C18 C17 177.7(4)
C16 C17 C18 C13 -0.1(7)
C2 C1 N1 C8 179.7(4)
C2 C1 N1 C4 0.1(5)
C9 C8 N1 C1 3.6(6)
C7 C8 N1 C1 -176.0(4)
C9 C8 N1 C4 -176.8(4)
C7 C8 N1 C4 3.6(5)
C3 C4 N1 C1 -0.5(4)
C5 C4 N1 C1 178.3(3)
C3 C4 N1 C8 179.8(3)
C5 C4 N1 C8 -1.4(5)

loop_
_cod_related_entry_id
_cod_related_entry_database
_cod_related_entry_code
1 ChemSpider 30659393
